data_8107089
loop_
_publ_author_name
'Li, Yaping'
'Sun, Dajun'
'Ming, Julia'
'Su, Guanfang'

_publ_section_title
;
 Crystal structure of
 4,4&#x2032;-(1,3,5,7-tetraoxo-3a,4,4a,5,7,7a,8,8a-octahydro-4,8-ethenopyrrolo
 [3,4-f]isoindole-2,6(1H,3H)-diyl)dibenzoic acid, C26H18N2O8
;
_journal_issue 4
_journal_name_full 'Zeitschrift f\"ur Kristallographie - New Crystal Structures'
_journal_page_first 1043
_journal_page_last 1044
_journal_paper_doi 10.1515/ncrs-2016-0042
_journal_volume 231
_journal_year 2016
_chemical_formula_moiety 'C26 H18 N2 O8'
_chemical_formula_sum 'C26 H18 N2 O8'
_chemical_formula_weight 486.42
_space_group_IT_number 2
_space_group_name_Hall '-P 1'
_space_group_name_H-M_alt 'P -1'
_symmetry_cell_setting triclinic
_symmetry_space_group_name_Hall '-P 1'
_symmetry_space_group_name_H-M 'P -1'
_atom_sites_solution_hydrogens geom
_atom_sites_solution_primary direct
_atom_sites_solution_secondary difmap
_cell_angle_alpha 75.682(5)
_cell_angle_beta 81.286(5)
_cell_angle_gamma 69.905(5)
_cell_formula_units_Z 2
_cell_length_a 7.7679(19)
_cell_length_b 11.000(3)
_cell_length_c 13.370(3)
_cell_measurement_reflns_used 4091
_cell_measurement_temperature 293(2)
_cell_measurement_theta_max 25.79
_cell_measurement_theta_min 1.69
_cell_volume 1036.8(4)
_computing_cell_refinement 'Bruker SMART'
_computing_data_collection 'Bruker SMART'
_computing_data_reduction 'Bruker SAINT'
_computing_molecular_graphics 'Bruker SHELXTL'
_computing_publication_material 'Bruker SHELXTL'
_computing_structure_refinement 'SHELXL-97 (Sheldrick, 2008) [8]'
_computing_structure_solution 'Bruker SHELXTL'
_diffrn_ambient_temperature 293(2)
_diffrn_detector_area_resol_mean 9.00
_diffrn_measured_fraction_theta_full 0.991
_diffrn_measured_fraction_theta_max 0.991
_diffrn_measurement_device_type 'CCD area detector'
_diffrn_measurement_method 'phi and omega scans'
_diffrn_radiation_monochromator graphite
_diffrn_radiation_source 'fine-focus sealed tube'
_diffrn_radiation_type MoK\a
_diffrn_radiation_wavelength 0.71073
_diffrn_reflns_av_R_equivalents 0.0575
_diffrn_reflns_av_sigmaI/netI 0.1208
_diffrn_reflns_limit_h_max 9
_diffrn_reflns_limit_h_min -7
_diffrn_reflns_limit_k_max 13
_diffrn_reflns_limit_k_min -13
_diffrn_reflns_limit_l_max 15
_diffrn_reflns_limit_l_min -16
_diffrn_reflns_number 6593
_diffrn_reflns_theta_full 26.10
_diffrn_reflns_theta_max 26.10
_diffrn_reflns_theta_min 1.58
_exptl_absorpt_coefficient_mu 0.118
_exptl_absorpt_correction_T_max 0.948
_exptl_absorpt_correction_T_min 0.835
_exptl_absorpt_correction_type empirical
_exptl_absorpt_process_details SADABS
_exptl_crystal_colour Colorless
_exptl_crystal_density_diffrn 1.558
_exptl_crystal_density_method 'not measured'
_exptl_crystal_description Block
_exptl_crystal_F_000 504
_exptl_crystal_size_max 0.23
_exptl_crystal_size_mid 0.20
_exptl_crystal_size_min 0.18
_refine_diff_density_max 0.365
_refine_diff_density_min -0.380
_refine_diff_density_rms 0.084
_refine_ls_extinction_method none
_refine_ls_goodness_of_fit_ref 0.957
_refine_ls_hydrogen_treatment constr
_refine_ls_matrix_type full
_refine_ls_number_parameters 325
_refine_ls_number_reflns 4091
_refine_ls_number_restraints 0
_refine_ls_restrained_S_all 0.957
_refine_ls_R_factor_all 0.1245
_refine_ls_R_factor_gt 0.0643
_refine_ls_shift/su_max 0.000
_refine_ls_shift/su_mean 0.000
_refine_ls_structure_factor_coef Fsqd
_refine_ls_weighting_details 'calc w=1/[\s^2^(Fo^2^)+(0.0645P)^2^+0.0000P] where P=(Fo^2^+2Fc^2^)/3'
_refine_ls_weighting_scheme calc
_refine_ls_wR_factor_gt 0.1325
_refine_ls_wR_factor_ref 0.1680
_reflns_number_gt 2215
_reflns_number_total 4091
_reflns_threshold_expression >2sigma(I)
_cod_data_source_file suppl_ncrs-2016-0042_suppl.cif
_cod_data_source_block p-1
_cod_original_cell_volume 1036.7(5)
_cod_original_sg_symbol_H-M P-1
_cod_database_code 8107089

loop_
_symmetry_equiv_pos_as_xyz
'x, y, z'
'-x, -y, -z'

loop_
_atom_site_label
_atom_site_type_symbol
_atom_site_fract_x
_atom_site_fract_y
_atom_site_fract_z
_atom_site_U_iso_or_equiv
_atom_site_adp_type
_atom_site_occupancy
_atom_site_symmetry_multiplicity
_atom_site_calc_flag
_atom_site_refinement_flags
_atom_site_disorder_assembly
_atom_site_disorder_group
C1 C 0.6806(5) 0.4154(3) 0.3255(3) 0.0183(8) Uani 1 1 d . . .
C2 C 0.7337(5) 0.2994(3) 0.2744(3) 0.0177(8) Uani 1 1 d . . .
H2 H 0.7295 0.2195 0.3259 0.021 Uiso 1 1 calc R . .
C3 C 0.9788(5) 0.3929(4) 0.2534(3) 0.0198(8) Uani 1 1 d . . .
C4 C 0.9316(5) 0.2828(3) 0.2271(3) 0.0163(8) Uani 1 1 d . . .
H4 H 1.0141 0.1969 0.2599 0.020 Uiso 1 1 calc R . .
C5 C 0.6055(5) 0.3260(4) 0.1872(3) 0.0191(8) Uani 1 1 d . . .
H5 H 0.4765 0.3432 0.2136 0.023 Uiso 1 1 calc R . .
C6 C 0.9418(5) 0.2927(3) 0.1096(3) 0.0176(8) Uani 1 1 d . . .
H6 H 1.0663 0.2851 0.0778 0.021 Uiso 1 1 calc R . .
C7 C 0.6788(5) 0.2015(4) 0.1396(3) 0.0168(8) Uani 1 1 d . . .
H7 H 0.6672 0.1244 0.1922 0.020 Uiso 1 1 calc R . .
C8 C 0.8814(5) 0.1768(3) 0.0995(3) 0.0160(8) Uani 1 1 d . . .
H8 H 0.9570 0.0943 0.1411 0.019 Uiso 1 1 calc R . .
C9 C 0.5805(5) 0.2146(3) 0.0463(3) 0.0179(8) Uani 1 1 d . . .
C10 C 0.8922(5) 0.1607(3) -0.0092(3) 0.0165(8) Uani 1 1 d . . .
C11 C 0.6338(5) 0.4391(4) 0.1049(3) 0.0206(9) Uani 1 1 d . . .
H11 H 0.5380 0.5165 0.0844 0.025 Uiso 1 1 calc R . .
C12 C 0.8049(5) 0.4215(4) 0.0632(3) 0.0202(9) Uani 1 1 d . . .
H12 H 0.8371 0.4838 0.0097 0.024 Uiso 1 1 calc R . .
C13 C 0.6738(5) 0.1567(4) -0.1260(3) 0.0177(8) Uani 1 1 d . . .
C14 C 0.6540(5) 0.2473(4) -0.2186(3) 0.0200(8) Uani 1 1 d . . .
H14 H 0.6633 0.3305 -0.2228 0.024 Uiso 1 1 calc R . .
C15 C 0.6198(5) 0.2142(4) -0.3061(3) 0.0210(9) Uani 1 1 d . . .
H15 H 0.6052 0.2753 -0.3688 0.025 Uiso 1 1 calc R . .
C16 C 0.6077(5) 0.0897(4) -0.2989(3) 0.0175(8) Uani 1 1 d . . .
C17 C 0.6308(5) -0.0020(4) -0.2051(3) 0.0203(9) Uani 1 1 d . . .
H17 H 0.6242 -0.0860 -0.2010 0.024 Uiso 1 1 calc R . .
C18 C 0.6635(5) 0.0310(4) -0.1183(3) 0.0200(8) Uani 1 1 d . . .
H18 H 0.6783 -0.0300 -0.0555 0.024 Uiso 1 1 calc R . .
C19 C 0.5652(5) 0.0500(4) -0.3875(3) 0.0201(8) Uani 1 1 d . . .
C20 C 0.8327(5) 0.5757(4) 0.3460(3) 0.0206(9) Uani 1 1 d . . .
C21 C 0.8807(5) 0.6759(4) 0.2755(3) 0.0232(9) Uani 1 1 d . . .
H21 H 0.8977 0.6753 0.2052 0.028 Uiso 1 1 calc R . .
C22 C 0.7968(5) 0.5778(4) 0.4499(3) 0.0207(9) Uani 1 1 d . . .
H22 H 0.7560 0.5129 0.4957 0.025 Uiso 1 1 calc R . .
C23 C 0.8226(5) 0.6788(3) 0.4851(3) 0.0200(8) Uani 1 1 d . . .
H23 H 0.8016 0.6806 0.5552 0.024 Uiso 1 1 calc R . .
C24 C 0.8797(5) 0.7768(3) 0.4161(3) 0.0179(8) Uani 1 1 d . . .
C25 C 0.9033(5) 0.7771(4) 0.3107(3) 0.0217(9) Uani 1 1 d . . .
H25 H 0.9343 0.8456 0.2639 0.026 Uiso 1 1 calc R . .
C26 C 0.9264(5) 0.8741(4) 0.4546(3) 0.0182(8) Uani 1 1 d . . .
N1 N 0.8289(4) 0.4648(3) 0.3097(2) 0.0191(7) Uani 1 1 d . . .
N2 N 0.7138(4) 0.1851(3) -0.0348(2) 0.0174(7) Uani 1 1 d . . .
O1 O 0.4183(3) 0.2445(2) 0.03844(19) 0.0224(6) Uani 1 1 d . . .
O2 O 1.0260(3) 0.1324(2) -0.06777(19) 0.0232(6) Uani 1 1 d . . .
O3 O 0.5368(3) 0.4631(2) 0.37074(19) 0.0229(6) Uani 1 1 d . . .
O4 O 1.1215(4) 0.4173(3) 0.2295(2) 0.0296(7) Uani 1 1 d . . .
O5 O 0.5904(3) 0.1232(2) -0.47795(18) 0.0226(6) Uani 1 1 d . . .
H5A H 0.5643 0.0952 -0.5231 0.034 Uiso 1 1 calc R . .
O6 O 0.5093(4) -0.0453(3) -0.37520(19) 0.0256(6) Uani 1 1 d . . .
O7 O 0.9483(3) 0.9754(2) 0.38415(19) 0.0249(6) Uani 1 1 d . . .
H7A H 0.9737 1.0252 0.4118 0.037 Uiso 1 1 calc R . .
O8 O 0.9476(4) 0.8603(2) 0.54649(19) 0.0240(6) Uani 1 1 d . . .

loop_
_atom_site_aniso_label
_atom_site_aniso_U_11
_atom_site_aniso_U_22
_atom_site_aniso_U_33
_atom_site_aniso_U_23
_atom_site_aniso_U_13
_atom_site_aniso_U_12
C1 0.021(2) 0.016(2) 0.018(2) -0.0040(16) -0.0038(16) -0.0045(17)
C2 0.021(2) 0.016(2) 0.017(2) -0.0038(16) -0.0033(15) -0.0066(16)
C3 0.019(2) 0.028(2) 0.016(2) -0.0091(17) 0.0003(15) -0.0094(17)
C4 0.016(2) 0.015(2) 0.019(2) -0.0069(16) -0.0035(15) -0.0036(16)
C5 0.019(2) 0.024(2) 0.020(2) -0.0095(17) -0.0013(15) -0.0094(17)
C6 0.017(2) 0.022(2) 0.017(2) -0.0055(16) 0.0003(15) -0.0106(17)
C7 0.022(2) 0.025(2) 0.0104(19) -0.0056(15) -0.0007(15) -0.0148(17)
C8 0.018(2) 0.018(2) 0.0132(19) -0.0044(15) -0.0015(14) -0.0065(16)
C9 0.023(2) 0.015(2) 0.019(2) -0.0014(16) -0.0055(16) -0.0108(17)
C10 0.021(2) 0.014(2) 0.0153(19) -0.0043(15) -0.0006(16) -0.0071(16)
C11 0.023(2) 0.021(2) 0.022(2) -0.0078(17) -0.0068(16) -0.0065(17)
C12 0.026(2) 0.022(2) 0.016(2) -0.0057(16) -0.0028(16) -0.0103(18)
C13 0.016(2) 0.023(2) 0.017(2) -0.0070(16) -0.0038(15) -0.0056(16)
C14 0.020(2) 0.020(2) 0.024(2) -0.0076(17) -0.0012(16) -0.0101(17)
C15 0.021(2) 0.023(2) 0.021(2) -0.0059(17) -0.0010(16) -0.0095(17)
C16 0.0126(19) 0.023(2) 0.016(2) -0.0051(16) -0.0018(14) -0.0038(16)
C17 0.021(2) 0.018(2) 0.023(2) -0.0043(17) -0.0016(16) -0.0070(17)
C18 0.017(2) 0.025(2) 0.020(2) -0.0037(17) -0.0001(15) -0.0104(17)
C19 0.019(2) 0.026(2) 0.016(2) -0.0060(17) 0.0005(15) -0.0069(17)
C20 0.020(2) 0.023(2) 0.023(2) -0.0087(17) -0.0025(16) -0.0089(17)
C21 0.030(2) 0.028(2) 0.016(2) -0.0088(17) -0.0002(17) -0.0133(19)
C22 0.016(2) 0.023(2) 0.025(2) -0.0063(17) -0.0022(16) -0.0082(17)
C23 0.017(2) 0.023(2) 0.020(2) -0.0077(17) -0.0034(16) -0.0040(17)
C24 0.0138(19) 0.018(2) 0.024(2) -0.0088(17) -0.0042(15) -0.0038(16)
C25 0.027(2) 0.023(2) 0.018(2) -0.0019(17) -0.0033(16) -0.0140(18)
C26 0.015(2) 0.018(2) 0.020(2) -0.0024(16) -0.0017(15) -0.0059(16)
N1 0.0228(18) 0.0238(18) 0.0165(17) -0.0079(14) -0.0019(13) -0.0118(14)
N2 0.0161(17) 0.0250(18) 0.0156(17) -0.0071(14) -0.0021(13) -0.0096(14)
O1 0.0193(15) 0.0286(16) 0.0217(15) -0.0063(12) -0.0035(11) -0.0091(12)
O2 0.0218(15) 0.0314(17) 0.0201(15) -0.0099(12) 0.0021(12) -0.0115(12)
O3 0.0214(15) 0.0272(16) 0.0234(15) -0.0126(12) 0.0025(12) -0.0086(12)
O4 0.0182(15) 0.0410(18) 0.0386(18) -0.0207(14) 0.0032(12) -0.0141(13)
O5 0.0297(16) 0.0302(16) 0.0133(14) -0.0067(12) -0.0020(11) -0.0149(13)
O6 0.0311(17) 0.0313(16) 0.0215(15) -0.0082(12) -0.0029(12) -0.0167(13)
O7 0.0315(16) 0.0252(16) 0.0242(16) -0.0075(12) -0.0031(12) -0.0149(13)
O8 0.0351(17) 0.0281(16) 0.0149(15) -0.0052(12) -0.0056(11) -0.0154(13)

loop_
_atom_type_symbol
_atom_type_description
_atom_type_scat_dispersion_real
_atom_type_scat_dispersion_imag
_atom_type_scat_source
C C 0.0033 0.0016 'International Tables Vol C Tables 4.2.6.8 and 6.1.1.4'
H H 0.0000 0.0000 'International Tables Vol C Tables 4.2.6.8 and 6.1.1.4'
N N 0.0061 0.0033 'International Tables Vol C Tables 4.2.6.8 and 6.1.1.4'
O O 0.0106 0.0060 'International Tables Vol C Tables 4.2.6.8 and 6.1.1.4'

loop_
_geom_angle_atom_site_label_1
_geom_angle_atom_site_label_2
_geom_angle_atom_site_label_3
_geom_angle
_geom_angle_site_symmetry_1
_geom_angle_site_symmetry_3
O3 C1 N1 123.8(3) . .
O3 C1 C2 127.9(3) . .
N1 C1 C2 108.3(3) . .
C1 C2 C4 105.9(3) . .
C1 C2 C5 111.1(3) . .
C4 C2 C5 109.5(3) . .
C1 C2 H2 110.1 . .
C4 C2 H2 110.1 . .
C5 C2 H2 110.1 . .
O4 C3 N1 124.5(3) . .
O4 C3 C4 126.5(3) . .
N1 C3 C4 109.0(3) . .
C3 C4 C2 104.4(3) . .
C3 C4 C6 112.5(3) . .
C2 C4 C6 110.5(3) . .
C3 C4 H4 109.8 . .
C2 C4 H4 109.8 . .
C6 C4 H4 109.8 . .
C11 C5 C7 107.0(3) . .
C11 C5 C2 107.8(3) . .
C7 C5 C2 105.6(3) . .
C11 C5 H5 112.0 . .
C7 C5 H5 112.0 . .
C2 C5 H5 112.0 . .
C12 C6 C4 108.2(3) . .
C12 C6 C8 109.5(3) . .
C4 C6 C8 104.3(3) . .
C12 C6 H6 111.5 . .
C4 C6 H6 111.5 . .
C8 C6 H6 111.5 . .
C9 C7 C8 104.8(3) . .
C9 C7 C5 113.0(3) . .
C8 C7 C5 110.7(3) . .
C9 C7 H7 109.4 . .
C8 C7 H7 109.4 . .
C5 C7 H7 109.4 . .
C10 C8 C7 105.8(3) . .
C10 C8 C6 114.0(3) . .
C7 C8 C6 109.3(3) . .
C10 C8 H8 109.2 . .
C7 C8 H8 109.2 . .
C6 C8 H8 109.2 . .
O1 C9 N2 123.5(3) . .
O1 C9 C7 128.7(3) . .
N2 C9 C7 107.7(3) . .
O2 C10 N2 123.5(3) . .
O2 C10 C8 128.5(3) . .
N2 C10 C8 108.0(3) . .
C12 C11 C5 115.6(3) . .
C12 C11 H11 122.2 . .
C5 C11 H11 122.2 . .
C11 C12 C6 114.4(3) . .
C11 C12 H12 122.8 . .
C6 C12 H12 122.8 . .
C14 C13 C18 121.1(3) . .
C14 C13 N2 121.8(3) . .
C18 C13 N2 117.1(3) . .
C13 C14 C15 119.9(3) . .
C13 C14 H14 120.1 . .
C15 C14 H14 120.1 . .
C16 C15 C14 119.5(3) . .
C16 C15 H15 120.3 . .
C14 C15 H15 120.3 . .
C15 C16 C17 120.2(3) . .
C15 C16 C19 122.2(3) . .
C17 C16 C19 117.6(3) . .
C18 C17 C16 120.3(3) . .
C18 C17 H17 119.8 . .
C16 C17 H17 119.8 . .
C17 C18 C13 119.1(3) . .
C17 C18 H18 120.5 . .
C13 C18 H18 120.5 . .
O6 C19 O5 123.5(3) . .
O6 C19 C16 121.4(3) . .
O5 C19 C16 115.1(3) . .
C22 C20 C21 121.7(3) . .
C22 C20 N1 119.9(3) . .
C21 C20 N1 118.3(3) . .
C20 C21 C25 119.1(3) . .
C20 C21 H21 120.5 . .
C25 C21 H21 120.5 . .
C20 C22 C23 118.8(3) . .
C20 C22 H22 120.6 . .
C23 C22 H22 120.6 . .
C24 C23 C22 120.2(3) . .
C24 C23 H23 119.9 . .
C22 C23 H23 119.9 . .
C23 C24 C25 119.8(3) . .
C23 C24 C26 119.9(3) . .
C25 C24 C26 120.2(3) . .
C21 C25 C24 120.3(3) . .
C21 C25 H25 119.9 . .
C24 C25 H25 119.9 . .
O8 C26 O7 122.4(3) . .
O8 C26 C24 122.2(3) . .
O7 C26 C24 115.5(3) . .
C3 N1 C1 112.4(3) . .
C3 N1 C20 122.0(3) . .
C1 N1 C20 125.6(3) . .
C10 N2 C9 113.2(3) . .
C10 N2 C13 123.4(3) . .
C9 N2 C13 122.2(3) . .
C19 O5 H5A 109.5 . .
C26 O7 H7A 109.5 . .

loop_
_geom_bond_atom_site_label_1
_geom_bond_atom_site_label_2
_geom_bond_distance
_geom_bond_site_symmetry_2
C1 O3 1.199(4) .
C1 N1 1.403(4) .
C1 C2 1.500(5) .
C2 C4 1.538(5) .
C2 C5 1.556(5) .
C2 H2 0.9800 .
C3 O4 1.208(4) .
C3 N1 1.394(5) .
C3 C4 1.509(5) .
C4 C6 1.540(5) .
C4 H4 0.9800 .
C5 C11 1.499(5) .
C5 C7 1.546(5) .
C5 H5 0.9800 .
C6 C12 1.501(5) .
C6 C8 1.542(4) .
C6 H6 0.9800 .
C7 C9 1.511(5) .
C7 C8 1.536(5) .
C7 H7 0.9800 .
C8 C10 1.494(5) .
C8 H8 0.9800 .
C9 O1 1.202(4) .
C9 N2 1.399(5) .
C10 O2 1.200(4) .
C10 N2 1.397(4) .
C11 C12 1.329(5) .
C11 H11 0.9300 .
C12 H12 0.9300 .
C13 C14 1.375(5) .
C13 C18 1.391(5) .
C13 N2 1.431(4) .
C14 C15 1.395(5) .
C14 H14 0.9300 .
C15 C16 1.383(5) .
C15 H15 0.9300 .
C16 C17 1.393(5) .
C16 C19 1.476(5) .
C17 C18 1.380(5) .
C17 H17 0.9300 .
C18 H18 0.9300 .
C19 O6 1.234(4) .
C19 O5 1.305(4) .
C20 C22 1.380(5) .
C20 C21 1.380(5) .
C20 N1 1.430(4) .
C21 C25 1.382(5) .
C21 H21 0.9300 .
C22 C23 1.392(5) .
C22 H22 0.9300 .
C23 C24 1.386(5) .
C23 H23 0.9300 .
C24 C25 1.392(5) .
C24 C26 1.463(5) .
C25 H25 0.9300 .
C26 O8 1.229(4) .
C26 O7 1.311(4) .
O5 H5A 0.8200 .
O7 H7A 0.8200 .

loop_
_geom_hbond_atom_site_label_D
_geom_hbond_atom_site_label_H
_geom_hbond_atom_site_label_A
_geom_hbond_distance_DH
_geom_hbond_distance_HA
_geom_hbond_distance_DA
_geom_hbond_angle_DHA
_geom_hbond_site_symmetry_A
O5 H5A O6 0.82 1.82 2.633(3) 175.3 2_654
O7 H7A O8 0.82 1.80 2.616(3) 170.7 2_776

loop_
_geom_torsion_atom_site_label_1
_geom_torsion_atom_site_label_2
_geom_torsion_atom_site_label_3
_geom_torsion_atom_site_label_4
_geom_torsion
_geom_torsion_site_symmetry_1
_geom_torsion_site_symmetry_2
_geom_torsion_site_symmetry_3
_geom_torsion_site_symmetry_4
O3 C1 C2 C4 179.1(4) . . . .
N1 C1 C2 C4 0.6(4) . . . .
O3 C1 C2 C5 60.4(5) . . . .
N1 C1 C2 C5 -118.1(3) . . . .
O4 C3 C4 C2 -178.9(4) . . . .
N1 C3 C4 C2 0.4(4) . . . .
O4 C3 C4 C6 -59.0(5) . . . .
N1 C3 C4 C6 120.3(3) . . . .
C1 C2 C4 C3 -0.6(4) . . . .
C5 C2 C4 C3 119.2(3) . . . .
C1 C2 C4 C6 -121.9(3) . . . .
C5 C2 C4 C6 -2.1(4) . . . .
C1 C2 C5 C11 64.2(4) . . . .
C4 C2 C5 C11 -52.3(4) . . . .
C1 C2 C5 C7 178.3(3) . . . .
C4 C2 C5 C7 61.8(3) . . . .
C3 C4 C6 C12 -61.1(4) . . . .
C2 C4 C6 C12 55.2(3) . . . .
C3 C4 C6 C8 -177.6(3) . . . .
C2 C4 C6 C8 -61.3(3) . . . .
C11 C5 C7 C9 -60.2(4) . . . .
C2 C5 C7 C9 -174.8(3) . . . .
C11 C5 C7 C8 57.1(4) . . . .
C2 C5 C7 C8 -57.5(4) . . . .
C9 C7 C8 C10 -6.7(4) . . . .
C5 C7 C8 C10 -128.9(3) . . . .
C9 C7 C8 C6 116.5(3) . . . .
C5 C7 C8 C6 -5.7(4) . . . .
C12 C6 C8 C10 68.2(4) . . . .
C4 C6 C8 C10 -176.2(3) . . . .
C12 C6 C8 C7 -49.9(4) . . . .
C4 C6 C8 C7 65.7(3) . . . .
C8 C7 C9 O1 -173.7(3) . . . .
C5 C7 C9 O1 -53.0(5) . . . .
C8 C7 C9 N2 6.3(4) . . . .
C5 C7 C9 N2 127.0(3) . . . .
C7 C8 C10 O2 -175.3(3) . . . .
C6 C8 C10 O2 64.6(5) . . . .
C7 C8 C10 N2 4.8(4) . . . .
C6 C8 C10 N2 -115.3(3) . . . .
C7 C5 C11 C12 -55.0(4) . . . .
C2 C5 C11 C12 58.1(4) . . . .
C5 C11 C12 C6 -2.5(4) . . . .
C4 C6 C12 C11 -55.4(4) . . . .
C8 C6 C12 C11 57.7(4) . . . .
C18 C13 C14 C15 1.1(5) . . . .
N2 C13 C14 C15 178.3(3) . . . .
C13 C14 C15 C16 -0.5(5) . . . .
C14 C15 C16 C17 -0.4(5) . . . .
C14 C15 C16 C19 177.8(3) . . . .
C15 C16 C17 C18 0.9(5) . . . .
C19 C16 C17 C18 -177.4(3) . . . .
C16 C17 C18 C13 -0.3(5) . . . .
C14 C13 C18 C17 -0.7(5) . . . .
N2 C13 C18 C17 -178.0(3) . . . .
C15 C16 C19 O6 -161.3(4) . . . .
C17 C16 C19 O6 16.9(5) . . . .
C15 C16 C19 O5 18.3(5) . . . .
C17 C16 C19 O5 -163.4(3) . . . .
C22 C20 C21 C25 3.6(6) . . . .
N1 C20 C21 C25 -173.5(3) . . . .
C21 C20 C22 C23 -4.6(6) . . . .
N1 C20 C22 C23 172.4(3) . . . .
C20 C22 C23 C24 1.4(5) . . . .
C22 C23 C24 C25 2.8(5) . . . .
C22 C23 C24 C26 -173.2(3) . . . .
C20 C21 C25 C24 0.7(6) . . . .
C23 C24 C25 C21 -3.9(6) . . . .
C26 C24 C25 C21 172.1(3) . . . .
C23 C24 C26 O8 12.7(5) . . . .
C25 C24 C26 O8 -163.3(4) . . . .
C23 C24 C26 O7 -168.8(3) . . . .
C25 C24 C26 O7 15.2(5) . . . .
O4 C3 N1 C1 179.3(3) . . . .
C4 C3 N1 C1 0.0(4) . . . .
O4 C3 N1 C20 -0.8(6) . . . .
C4 C3 N1 C20 179.9(3) . . . .
O3 C1 N1 C3 -179.0(4) . . . .
C2 C1 N1 C3 -0.4(4) . . . .
O3 C1 N1 C20 1.1(6) . . . .
C2 C1 N1 C20 179.7(3) . . . .
C22 C20 N1 C3 -124.2(4) . . . .
C21 C20 N1 C3 52.9(5) . . . .
C22 C20 N1 C1 55.7(5) . . . .
C21 C20 N1 C1 -127.2(4) . . . .
O2 C10 N2 C9 179.2(3) . . . .
C8 C10 N2 C9 -0.9(4) . . . .
O2 C10 N2 C13 11.3(5) . . . .
C8 C10 N2 C13 -168.8(3) . . . .
O1 C9 N2 C10 176.5(3) . . . .
C7 C9 N2 C10 -3.5(4) . . . .
O1 C9 N2 C13 -15.4(5) . . . .
C7 C9 N2 C13 164.5(3) . . . .
C14 C13 N2 C10 -88.3(4) . . . .
C18 C13 N2 C10 89.0(4) . . . .
C14 C13 N2 C9 104.8(4) . . . .
C18 C13 N2 C9 -77.8(4) . . . .
